data_2238987
loop_
_publ_author_name
'Sreenivasa, S.'
'Nanjundaswamy, M. S.'
'Manojkumar, K. E.'
'Madankumar, S.'
'Lokanath, N. K.'
'Suchetan, P. A.'

_publ_section_title
;
 1-Fluoro-4-[(<i>E</i>)-2-nitrovinyl]benzene
;
_journal_coeditor_code HB7182
_journal_issue 2
_journal_name_full 'Acta Crystallographica Section E'
_journal_page_first o124
_journal_paper_doi 10.1107/S1600536814000348
_journal_volume 70
_journal_year 2014
_chemical_formula_iupac 'C8 H6 F N O2'
_chemical_formula_moiety 'C8 H6 F N O2'
_chemical_formula_sum 'C8 H6 F N O2'
_chemical_formula_weight 167.14
_chemical_melting_point 395
_chemical_name_systematic
;
1-Fluoro-4-[(<i>E</i>)-2-nitrovinyl]benzene
;
_space_group_IT_number 33
_symmetry_cell_setting orthorhombic
_symmetry_space_group_name_Hall 'P 2c -2n'
_symmetry_space_group_name_H-M 'P n a 21'
_atom_sites_solution_hydrogens geom
_atom_sites_solution_primary direct
_atom_sites_solution_secondary difmap
_audit_creation_method SHELXL-97
_cell_angle_alpha 90.00
_cell_angle_beta 90.00
_cell_angle_gamma 90.00
_cell_formula_units_Z 4
_cell_length_a 16.0965(14)
_cell_length_b 4.8453(4)
_cell_length_c 9.5538(9)
_cell_measurement_reflns_used 1213
_cell_measurement_temperature 293(2)
_cell_measurement_theta_max 64.61
_cell_measurement_theta_min 5.5
_cell_volume 745.12(11)
_computing_cell_refinement 'SAINT-Plus (Bruker, 2009)'
_computing_data_collection 'APEX2 (Bruker, 2009)'
_computing_data_reduction 'SAINT-Plus (Bruker, 2009)'
_computing_molecular_graphics 'Mercury (Macrae <i>et al.</i>, 2008)'
_computing_publication_material 'SHELXL97 (Sheldrick, 2008)'
_computing_structure_refinement 'SHELXL97 (Sheldrick, 2008)'
_computing_structure_solution 'SHELXS97 (Sheldrick, 2008)'
_diffrn_ambient_temperature 293(2)
_diffrn_measured_fraction_theta_full 0.994
_diffrn_measured_fraction_theta_max 0.994
_diffrn_measurement_device_type 'Bruker APEXII CCD'
_diffrn_measurement_method '\f and \w scans'
_diffrn_radiation_monochromator graphite
_diffrn_radiation_source 'fine-focus sealed tube'
_diffrn_radiation_type CuK\a
_diffrn_radiation_wavelength 1.54178
_diffrn_reflns_av_R_equivalents 0.1002
_diffrn_reflns_av_sigmaI/netI 0.0589
_diffrn_reflns_limit_h_max 18
_diffrn_reflns_limit_h_min -18
_diffrn_reflns_limit_k_max 5
_diffrn_reflns_limit_k_min -5
_diffrn_reflns_limit_l_max 10
_diffrn_reflns_limit_l_min -11
_diffrn_reflns_number 8417
_diffrn_reflns_theta_full 64.13
_diffrn_reflns_theta_max 64.13
_diffrn_reflns_theta_min 5.50
_diffrn_standards_decay_% 1
_exptl_absorpt_coefficient_mu 1.075
_exptl_absorpt_correction_T_max 0.815
_exptl_absorpt_correction_T_min 0.761
_exptl_absorpt_correction_type multi-scan
_exptl_absorpt_process_details '(SADABS; Bruker, 2009)'
_exptl_crystal_colour Colourless
_exptl_crystal_density_diffrn 1.490
_exptl_crystal_density_method 'not measured'
_exptl_crystal_description Prism
_exptl_crystal_F_000 344
_exptl_crystal_size_max 0.33
_exptl_crystal_size_mid 0.25
_exptl_crystal_size_min 0.19
_refine_diff_density_max 0.339
_refine_diff_density_min -0.270
_refine_ls_abs_structure_details none
_refine_ls_extinction_coef 0.013(4)
_refine_ls_extinction_expression Fc^*^=kFc[1+0.001xFc^2^\l^3^/sin(2\q)]^-1/4^
_refine_ls_extinction_method 'SHELXL97 (Sheldrick, 2008)'
_refine_ls_goodness_of_fit_ref 1.066
_refine_ls_hydrogen_treatment constr
_refine_ls_matrix_type full
_refine_ls_number_parameters 129
_refine_ls_number_reflns 1095
_refine_ls_number_restraints 1
_refine_ls_restrained_S_all 1.066
_refine_ls_R_factor_all 0.0869
_refine_ls_R_factor_gt 0.0781
_refine_ls_shift/su_max 0.011
_refine_ls_shift/su_mean 0.002
_refine_ls_structure_factor_coef Fsqd
_refine_ls_weighting_details 'calc w=1/[\s^2^(Fo^2^)+(0.1544P)^2^] where P=(Fo^2^+2Fc^2^)/3'
_refine_ls_weighting_scheme calc
_refine_ls_wR_factor_gt 0.1920
_refine_ls_wR_factor_ref 0.2032
_reflns_number_gt 892
_reflns_number_total 1095
_reflns_threshold_expression I>2\s(I)
_cod_data_source_file hb7182sup1.cif
_cod_data_source_block I
_cod_database_code 2238987
_cod_database_fobs_code 2238987

loop_
_symmetry_equiv_pos_as_xyz
'x, y, z'
'-x, -y, z+1/2'
'-x+1/2, y+1/2, z+1/2'
'x+1/2, -y+1/2, z'

loop_
_atom_site_type_symbol
_atom_site_label
_atom_site_fract_x
_atom_site_fract_y
_atom_site_fract_z
_atom_site_U_iso_or_equiv
_atom_site_adp_type
_atom_site_calc_flag
_atom_site_refinement_flags
_atom_site_occupancy
_atom_site_symmetry_multiplicity
_atom_site_disorder_assembly
_atom_site_disorder_group
C C1 0.22198(14) 0.0813(5) 0.4662(8) 0.0574(9) Uani d . 1 1 A .
C C2 0.1931(4) 0.1773(11) 0.3445(6) 0.0639(15) Uani d . 1 1 . .
H H2 0.2131 0.1031 0.2613 0.077 Uiso calc R 1 1 . .
C C3 0.1370(4) 0.3748(12) 0.3401(6) 0.0701(15) Uani d . 1 1 A .
H H3 0.1195 0.4429 0.2540 0.084 Uiso calc R 1 1 . .
C C4 0.10325(17) 0.4839(6) 0.4642(12) 0.0776(13) Uani d . 1 1 . .
C C5 0.1310(3) 0.3844(12) 0.5870(7) 0.0758(17) Uani d . 1 1 A .
H H5 0.1087 0.4542 0.6696 0.091 Uiso calc R 1 1 . .
C C6 0.1934(3) 0.1761(12) 0.5954(7) 0.0671(16) Uani d . 1 1 . .
H H6 0.2134 0.1088 0.6802 0.080 Uiso calc R 1 1 A .
C C7 0.0410(7) 0.708(2) 0.4198(14) 0.036(4) Uani d P 0.44(3) 1 A 1
H H7 0.0324 0.7490 0.3259 0.043 Uiso calc PR 0.44(3) 1 A 1
C C8 0.0004(8) 0.839(2) 0.5188(15) 0.045(4) Uani d P 0.44(3) 1 A 1
H H8 0.0090 0.8030 0.6134 0.053 Uiso calc PR 0.44(3) 1 A 1
C C7A 0.0409(6) 0.687(2) 0.5181(13) 0.056(4) Uani d P 0.56(3) 1 A 2
H H7A 0.0311 0.7124 0.6132 0.067 Uiso calc PR 0.56(3) 1 A 2
C C8A 0.0010(7) 0.828(3) 0.4217(14) 0.057(4) Uani d P 0.56(3) 1 A 2
H H8A 0.0100 0.7943 0.3270 0.068 Uiso calc PR 0.56(3) 1 A 2
N N1 -0.05955(14) 1.0454(5) 0.4692(7) 0.0588(8) Uani d . 1 1 . .
F F1 0.27937(11) -0.1214(4) 0.4674(6) 0.0848(9) Uani d . 1 1 . .
O O1 -0.0826(3) 1.1361(12) 0.3561(5) 0.0967(15) Uani d . 1 1 A .
O O2 -0.0840(3) 1.1298(12) 0.5777(4) 0.0886(14) Uani d . 1 1 A .

loop_
_atom_site_aniso_label
_atom_site_aniso_U_11
_atom_site_aniso_U_22
_atom_site_aniso_U_33
_atom_site_aniso_U_12
_atom_site_aniso_U_13
_atom_site_aniso_U_23
C1 0.0495(14) 0.0531(15) 0.070(2) 0.0015(10) -0.001(3) -0.012(3)
C2 0.081(4) 0.061(3) 0.050(3) -0.004(3) 0.007(3) -0.005(2)
C3 0.063(3) 0.077(4) 0.070(4) -0.004(3) -0.004(3) 0.022(3)
C4 0.0459(15) 0.0480(15) 0.139(4) -0.0036(12) 0.012(4) 0.006(4)
C5 0.064(3) 0.063(3) 0.100(4) -0.011(3) 0.030(4) -0.019(3)
C6 0.060(3) 0.082(4) 0.059(3) -0.011(3) -0.004(2) -0.003(3)
C7 0.039(6) 0.044(5) 0.025(7) 0.011(4) 0.012(4) 0.001(4)
C8 0.062(8) 0.041(6) 0.030(9) 0.009(5) -0.013(5) 0.008(4)
C7A 0.066(7) 0.067(7) 0.035(7) -0.017(5) 0.016(4) 0.000(4)
C8A 0.058(6) 0.085(8) 0.028(7) -0.003(6) -0.007(4) 0.004(4)
N1 0.0559(13) 0.0616(13) 0.0589(18) 0.0046(10) -0.015(2) 0.003(3)
F1 0.0633(11) 0.0673(12) 0.124(2) 0.0142(7) -0.004(2) 0.018(3)
O1 0.103(4) 0.118(3) 0.069(3) -0.007(3) -0.003(3) 0.014(3)
O2 0.104(3) 0.129(4) 0.033(2) -0.003(3) 0.007(3) 0.005(2)

loop_
_atom_type_symbol
_atom_type_description
_atom_type_scat_dispersion_real
_atom_type_scat_dispersion_imag
_atom_type_scat_source
C C 0.0181 0.0091 'International Tables Vol C Tables 4.2.6.8 and 6.1.1.4'
N N 0.0311 0.0180 'International Tables Vol C Tables 4.2.6.8 and 6.1.1.4'
F F 0.0727 0.0534 'International Tables Vol C Tables 4.2.6.8 and 6.1.1.4'
H H 0.0000 0.0000 'International Tables Vol C Tables 4.2.6.8 and 6.1.1.4'
O O 0.0492 0.0322 'International Tables Vol C Tables 4.2.6.8 and 6.1.1.4'

loop_
_geom_angle_atom_site_label_1
_geom_angle_atom_site_label_2
_geom_angle_atom_site_label_3
_geom_angle
C2 C1 F1 119.9(6)
C2 C1 C6 122.8(3)
F1 C1 C6 117.3(6)
C3 C2 C1 121.3(5)
C3 C2 H2 119.4
C1 C2 H2 119.4
C2 C3 C4 120.7(5)
C2 C3 H3 119.6
C4 C3 H3 119.6
C5 C4 C3 118.2(3)
C5 C4 C7A 99.1(9)
C3 C4 C7A 142.7(10)
C5 C4 C7 135.3(9)
C3 C4 C7 106.5(9)
C4 C5 C6 122.5(5)
C4 C5 H5 118.8
C6 C5 H5 118.8
C1 C6 C5 114.5(5)
C1 C6 H6 122.7
C5 C6 H6 122.7
C8 C7 C4 117.8(14)
C8 C7 H7 121.1
C4 C7 H7 121.1
C7 C8 N1 115.1(13)
C7 C8 H8 122.5
N1 C8 H8 122.5
C8A C7A C4 115.3(13)
C8A C7A H7A 122.3
C4 C7A H7A 122.3
C7A C8A N1 117.9(13)
C7A C8A H8A 121.0
N1 C8A H8A 121.0
O2 N1 O1 123.3(3)
O2 N1 C8 99.9(8)
O1 N1 C8 136.7(8)
O2 N1 C8A 136.2(7)
O1 N1 C8A 100.5(7)

loop_
_geom_bond_atom_site_label_1
_geom_bond_atom_site_label_2
_geom_bond_distance
C1 C2 1.335(10)
C1 F1 1.348(3)
C1 C6 1.395(9)
C2 C3 1.317(8)
C2 H2 0.9300
C3 C4 1.407(12)
C3 H3 0.9300
C4 C5 1.345(12)
C4 C7A 1.499(13)
C4 C7 1.536(14)
C5 C6 1.426(9)
C5 H5 0.9300
C6 H6 0.9300
C7 C8 1.31(2)
C7 H7 0.9300
C8 N1 1.470(13)
C8 H8 0.9300
C7A C8A 1.31(2)
C7A H7A 0.9300
C8A N1 1.506(16)
C8A H8A 0.9300
N1 O2 1.182(8)
N1 O1 1.224(8)

loop_
_geom_hbond_atom_site_label_D
_geom_hbond_atom_site_label_H
_geom_hbond_atom_site_label_A
_geom_hbond_site_symmetry_A
_geom_hbond_distance_DH
_geom_hbond_distance_HA
_geom_hbond_distance_DA
_geom_hbond_angle_DHA
C7A H7A O1 2_575 0.93 2.57 3.408(13) 150

loop_
_geom_torsion_atom_site_label_1
_geom_torsion_atom_site_label_2
_geom_torsion_atom_site_label_3
_geom_torsion_atom_site_label_4
_geom_torsion
F1 C1 C2 C3 179.9(5)
C6 C1 C2 C3 2.0(6)
C1 C2 C3 C4 -2.5(9)
C2 C3 C4 C5 1.2(6)
C2 C3 C4 C7A -177.6(6)
C2 C3 C4 C7 179.8(6)
C3 C4 C5 C6 0.5(6)
C7A C4 C5 C6 179.8(6)
C7 C4 C5 C6 -177.5(6)
C2 C1 C6 C5 -0.2(5)
F1 C1 C6 C5 -178.2(3)
C4 C5 C6 C1 -1.0(8)
C5 C4 C7 C8 -2.5(11)
C3 C4 C7 C8 179.3(7)
C7A C4 C7 C8 2.0(7)
C4 C7 C8 N1 -178.6(6)
C5 C4 C7A C8A 179.5(7)
C3 C4 C7A C8A -1.5(12)
C7 C4 C7A C8A 2.8(7)
C4 C7A C8A N1 -177.2(5)
C7 C8 N1 O2 -178.5(8)
C7 C8 N1 O1 -1.1(13)
C7 C8 N1 C8A 3.3(7)
C7A C8A N1 O2 -1.2(12)
C7A C8A N1 O1 178.4(7)
C7A C8A N1 C8 1.4(7)
